data_7223841
loop_
_publ_author_name
'Tan, Yee Seng'
'Halim, Siti Nadiah Abdul'
'Molloy, Kieran C.'
'Sudlow, Anna L.'
'Otero-de-la-Roza, A.'
'Tiekink, Edward R. T.'

_publ_section_title
;
 Persistence of C--H&#x22EF;\p(chelate ring) interactions in the crystal
 structures of Pd(S2COR)2. The utility of Pd(S2COR)2as precursors for
 palladium sulphide materials
;
_journal_issue 7
_journal_name_full CrystEngComm
_journal_page_first 1105
_journal_paper_doi 10.1039/C5CE02126J
_journal_volume 18
_journal_year 2016
_chemical_formula_moiety 'C10 H18 O2 Pd S4'
_chemical_formula_sum 'C10 H18 O2 Pd S4'
_chemical_formula_weight 404.88
_space_group_crystal_system triclinic
_space_group_IT_number 2
_space_group_name_Hall '-P 1'
_space_group_name_H-M_alt 'P -1'
_symmetry_space_group_name_Hall '-P 1'
_symmetry_space_group_name_H-M 'P -1'
_atom_sites_solution_hydrogens geom
_audit_creation_method SHELXL-2014/7
_audit_update_record
;
2015-04-09 deposited with the CCDC.
2016-01-11 downloaded from the CCDC.
;
_cell_angle_alpha 72.420(6)
_cell_angle_beta 78.467(6)
_cell_angle_gamma 79.852(5)
_cell_formula_units_Z 1
_cell_length_a 5.7038(4)
_cell_length_b 6.7822(4)
_cell_length_c 10.5967(8)
_cell_measurement_reflns_used 2755
_cell_measurement_temperature 100(2)
_cell_measurement_theta_max 27.4981
_cell_measurement_theta_min 3.1689
_cell_volume 379.94(5)
_computing_cell_refinement 'CrysAlis PRO (Agilent, 2012)'
_computing_data_collection 'CrysAlis PRO (Agilent, 2012)'
_computing_data_reduction 'CrysAlis PRO (Agilent, 2012)'
_computing_molecular_graphics
;
ORTEP-3 for Windows (Farrugia, 2012) and DIAMOND (Brandenburg, 2006)
;
_computing_publication_material 'SHELXL (Sheldrick, 2015)'
_computing_structure_refinement 'SHELXL (Sheldrick, 2015)'
_computing_structure_solution 'SHELXT (Sheldrick, 2015)'
_diffrn_ambient_temperature 100(2)
_diffrn_detector_area_resol_mean 10.4041
_diffrn_measured_fraction_theta_full 0.999
_diffrn_measured_fraction_theta_max 0.999
_diffrn_measurement_device_type 'Agilent Technologies SuperNova Dual diffractometer with Atlas detector'
_diffrn_measurement_method '\w scan'
_diffrn_radiation_monochromator Mirror
_diffrn_radiation_source 'SuperNova (Mo) X-ray Source'
_diffrn_radiation_type MoK\a
_diffrn_radiation_wavelength 0.71073
_diffrn_reflns_av_R_equivalents 0.0288
_diffrn_reflns_av_unetI/netI 0.0221
_diffrn_reflns_laue_measured_fraction_full 0.999
_diffrn_reflns_laue_measured_fraction_max 0.999
_diffrn_reflns_limit_h_max 7
_diffrn_reflns_limit_h_min -7
_diffrn_reflns_limit_k_max 8
_diffrn_reflns_limit_k_min -8
_diffrn_reflns_limit_l_max 13
_diffrn_reflns_limit_l_min -13
_diffrn_reflns_number 5606
_diffrn_reflns_point_group_measured_fraction_full 0.999
_diffrn_reflns_point_group_measured_fraction_max 0.999
_diffrn_reflns_theta_full 27.496
_diffrn_reflns_theta_max 27.496
_diffrn_reflns_theta_min 3.175
_diffrn_standards_decay_% 0
_diffrn_standards_interval_count 0
_diffrn_standards_interval_time 0
_diffrn_standards_number 0
_exptl_absorpt_coefficient_mu 1.758
_exptl_absorpt_correction_T_max 1.00000
_exptl_absorpt_correction_T_min 0.58086
_exptl_absorpt_correction_type multi-scan
_exptl_absorpt_process_details 'CrysAlis PRO (Agilent, 2012)'
_exptl_crystal_colour yellow
_exptl_crystal_density_diffrn 1.770
_exptl_crystal_description prism
_exptl_crystal_F_000 204
_exptl_crystal_size_max 0.200
_exptl_crystal_size_mid 0.050
_exptl_crystal_size_min 0.050
_refine_diff_density_max 0.984
_refine_diff_density_min -0.818
_refine_diff_density_rms 0.102
_refine_ls_extinction_method none
_refine_ls_goodness_of_fit_ref 1.103
_refine_ls_hydrogen_treatment constr
_refine_ls_matrix_type full
_refine_ls_number_parameters 80
_refine_ls_number_reflns 1752
_refine_ls_number_restraints 0
_refine_ls_restrained_S_all 1.103
_refine_ls_R_factor_all 0.0263
_refine_ls_R_factor_gt 0.0240
_refine_ls_shift/su_max 0.000
_refine_ls_shift/su_mean 0.000
_refine_ls_structure_factor_coef Fsqd
_refine_ls_weighting_details 'w=1/[\s^2^(Fo^2^)+(0.0357P)^2^+0.2633P] where P=(Fo^2^+2Fc^2^)/3'
_refine_ls_weighting_scheme calc
_refine_ls_wR_factor_gt 0.0613
_refine_ls_wR_factor_ref 0.0638
_reflns_Friedel_coverage 0.000
_reflns_number_gt 1646
_reflns_number_total 1752
_reflns_threshold_expression 'I > 2\s(I)'
_cod_data_source_file c5ce02126j2.cif
_cod_data_source_block shelx
_cod_depositor_comments 'Adding full bibliography for 7223837--7223848.cif.'
_cod_database_code 7223841
_shelx_shelxl_version_number 2014/7
_shelx_space_group_comment
;
The symmetry employed for this shelxl refinement is uniquely defined
by the following loop, which should always be used as a source of
symmetry information in preference to the above space-group names.
They are only intended as comments.
;
_shelx_estimated_absorpt_t_min 0.720
_shelx_estimated_absorpt_t_max 0.917

loop_
_space_group_symop_operation_xyz
'x, y, z'
'-x, -y, -z'

loop_
_atom_site_label
_atom_site_type_symbol
_atom_site_fract_x
_atom_site_fract_y
_atom_site_fract_z
_atom_site_U_iso_or_equiv
_atom_site_adp_type
_atom_site_occupancy
_atom_site_site_symmetry_order
_atom_site_calc_flag
_atom_site_refinement_flags_posn
_atom_site_refinement_flags_adp
_atom_site_refinement_flags_occupancy
Pd Pd 0.5000 0.5000 0.5000 0.01470(9) Uani 1 2 d S . P
S1 S 0.68202(10) 0.40999(9) 0.30508(6) 0.01858(13) Uani 1 1 d . . .
S2 S 0.26197(9) 0.26438(8) 0.48255(5) 0.01645(13) Uani 1 1 d . . .
O1 O 0.4505(3) 0.1489(2) 0.25844(16) 0.0187(3) Uani 1 1 d . . .
C1 C 0.4586(4) 0.2572(3) 0.3397(2) 0.0169(4) Uani 1 1 d . . .
C2 C 0.2565(4) 0.0183(3) 0.2866(2) 0.0181(4) Uani 1 1 d . . .
H2A H 0.0968 0.1028 0.2945 0.022 Uiso 1 1 calc R U .
H2B H 0.2672 -0.0942 0.3711 0.022 Uiso 1 1 calc R U .
C3 C 0.2934(4) -0.0719(4) 0.1688(2) 0.0187(4) Uani 1 1 d . . .
H3A H 0.4572 -0.1496 0.1603 0.022 Uiso 1 1 calc R U .
H3B H 0.2827 0.0435 0.0857 0.022 Uiso 1 1 calc R U .
C4 C 0.1089(4) -0.2170(4) 0.1830(2) 0.0205(5) Uani 1 1 d . . .
H4A H -0.0544 -0.1377 0.1857 0.025 Uiso 1 1 calc R U .
H4B H 0.1127 -0.3282 0.2685 0.025 Uiso 1 1 calc R U .
C5 C 0.1589(5) -0.3158(4) 0.0671(3) 0.0289(5) Uani 1 1 d . . .
H5A H 0.0325 -0.4027 0.0768 0.043 Uiso 1 1 calc R U .
H5B H 0.3159 -0.4023 0.0679 0.043 Uiso 1 1 calc R U .
H5C H 0.1604 -0.2060 -0.0179 0.043 Uiso 1 1 calc R U .

loop_
_atom_site_aniso_label
_atom_site_aniso_U_11
_atom_site_aniso_U_22
_atom_site_aniso_U_33
_atom_site_aniso_U_23
_atom_site_aniso_U_13
_atom_site_aniso_U_12
Pd 0.01181(13) 0.01350(13) 0.02039(14) -0.00662(9) -0.00217(9) -0.00274(8)
S1 0.0148(3) 0.0196(3) 0.0234(3) -0.0091(2) 0.0012(2) -0.0067(2)
S2 0.0134(2) 0.0171(3) 0.0205(3) -0.0076(2) 0.0000(2) -0.0048(2)
O1 0.0173(8) 0.0200(8) 0.0208(8) -0.0081(6) 0.0014(6) -0.0084(6)
C1 0.0145(10) 0.0143(10) 0.0212(11) -0.0045(8) -0.0031(8) -0.0003(8)
C2 0.0147(10) 0.0185(10) 0.0233(11) -0.0077(8) -0.0013(8) -0.0063(8)
C3 0.0167(10) 0.0201(11) 0.0203(11) -0.0069(8) -0.0006(8) -0.0053(8)
C4 0.0205(11) 0.0221(11) 0.0204(11) -0.0072(9) -0.0003(9) -0.0076(9)
C5 0.0336(14) 0.0341(14) 0.0251(13) -0.0146(10) 0.0015(10) -0.0155(11)

loop_
_atom_type_symbol
_atom_type_description
_atom_type_scat_dispersion_real
_atom_type_scat_dispersion_imag
_atom_type_scat_source
C C 0.0033 0.0016 'International Tables Vol C Tables 4.2.6.8 and 6.1.1.4'
H H 0.0000 0.0000 'International Tables Vol C Tables 4.2.6.8 and 6.1.1.4'
O O 0.0106 0.0060 'International Tables Vol C Tables 4.2.6.8 and 6.1.1.4'
S S 0.1246 0.1234 'International Tables Vol C Tables 4.2.6.8 and 6.1.1.4'
Pd Pd -0.9988 1.0072 'International Tables Vol C Tables 4.2.6.8 and 6.1.1.4'

loop_
_geom_angle_atom_site_label_1
_geom_angle_atom_site_label_2
_geom_angle_atom_site_label_3
_geom_angle
_geom_angle_site_symmetry_1
_geom_angle_site_symmetry_3
S1 Pd S1 180.0 2_666 .
S1 Pd S2 104.43(2) 2_666 .
S1 Pd S2 75.57(2) . .
S1 Pd S2 75.57(2) 2_666 2_666
S1 Pd S2 104.43(2) . 2_666
S2 Pd S2 180.0 . 2_666
C1 S1 Pd 85.35(8) . .
C1 S2 Pd 84.73(8) . .
C1 O1 C2 119.73(18) . .
O1 C1 S1 119.29(17) . .
O1 C1 S2 126.35(17) . .
S1 C1 S2 114.36(13) . .
O1 C2 C3 105.43(17) . .
O1 C2 H2A 110.7 . .
C3 C2 H2A 110.7 . .
O1 C2 H2B 110.7 . .
C3 C2 H2B 110.7 . .
H2A C2 H2B 108.8 . .
C2 C3 C4 112.57(18) . .
C2 C3 H3A 109.1 . .
C4 C3 H3A 109.1 . .
C2 C3 H3B 109.1 . .
C4 C3 H3B 109.1 . .
H3A C3 H3B 107.8 . .
C3 C4 C5 111.54(19) . .
C3 C4 H4A 109.3 . .
C5 C4 H4A 109.3 . .
C3 C4 H4B 109.3 . .
C5 C4 H4B 109.3 . .
H4A C4 H4B 108.0 . .
C4 C5 H5A 109.5 . .
C4 C5 H5B 109.5 . .
H5A C5 H5B 109.5 . .
C4 C5 H5C 109.5 . .
H5A C5 H5C 109.5 . .
H5B C5 H5C 109.5 . .

loop_
_geom_bond_atom_site_label_1
_geom_bond_atom_site_label_2
_geom_bond_distance
_geom_bond_site_symmetry_2
Pd S1 2.3233(6) 2_666
Pd S1 2.3233(6) .
Pd S2 2.3398(5) .
Pd S2 2.3398(5) 2_666
S1 C1 1.698(2) .
S2 C1 1.702(2) .
O1 C1 1.301(3) .
O1 C2 1.467(3) .
C2 C3 1.512(3) .
C2 H2A 0.9900 .
C2 H2B 0.9900 .
C3 C4 1.520(3) .
C3 H3A 0.9900 .
C3 H3B 0.9900 .
C4 C5 1.526(3) .
C4 H4A 0.9900 .
C4 H4B 0.9900 .
C5 H5A 0.9800 .
C5 H5B 0.9800 .
C5 H5C 0.9800 .

loop_
_geom_torsion_atom_site_label_1
_geom_torsion_atom_site_label_2
_geom_torsion_atom_site_label_3
_geom_torsion_atom_site_label_4
_geom_torsion
C2 O1 C1 S1 -179.27(15)
C2 O1 C1 S2 0.4(3)
Pd S1 C1 O1 179.36(17)
Pd S1 C1 S2 -0.38(11)
Pd S2 C1 O1 -179.3(2)
Pd S2 C1 S1 0.38(11)
C1 O1 C2 C3 176.37(18)
O1 C2 C3 C4 178.73(18)
C2 C3 C4 C5 -176.6(2)
